data_4316887
loop_
_publ_author_name
'Shi Wang'
'Marilena Ferbinteanu'
'Crina Marinescu'
'Alexandra Dobrinescu'
'Qi-Dan Ling'
'Wei Huang'

_publ_section_title
;
 Case Study on a Rare Effect: The Experimental and Theoretical Analysis of
 a Manganese(III) Spin-Crossover System
;
_journal_name_full 'Inorganic Chemistry'
_journal_page_first 9839
_journal_page_last 9851
_journal_paper_doi 10.1021/ic100364v
_journal_volume 49
_journal_year 2010
_chemical_formula_moiety 'C22 H26 Br2 Mn N4 O2, Cl O4'
_chemical_formula_sum 'C22 H26 Br2 Cl Mn N4 O6'
_chemical_formula_weight 692.66
_chemical_name_systematic
; 
 ? 
;
_space_group_IT_number 13
_symmetry_cell_setting monoclinic
_symmetry_space_group_name_Hall '-P 2yc'
_symmetry_space_group_name_H-M 'P 1 2/c 1'
_atom_sites_solution_hydrogens geom
_atom_sites_solution_primary direct
_atom_sites_solution_secondary difmap
_audit_creation_method SHELXL-97
_cell_angle_alpha 90.00
_cell_angle_beta 94.073(12)
_cell_angle_gamma 90.00
_cell_formula_units_Z 4
_cell_length_a 17.829(3)
_cell_length_b 8.2279(18)
_cell_length_c 18.136(4)
_cell_measurement_reflns_used 7889
_cell_measurement_temperature 293(2)
_cell_measurement_theta_max 27.8955
_cell_measurement_theta_min 2.1845
_cell_volume 2653.7(9)
_computing_cell_refinement 'Bruker SMART'
_computing_data_collection 'Bruker SMART'
_computing_data_reduction 'Bruker SMART'
_computing_molecular_graphics 'Bruker SHELXTL'
_computing_publication_material 'Bruker SHELXTL'
_computing_structure_refinement 'SHELXS-97 (Sheldrick, 2008)'
_computing_structure_solution 'SHELXS-97 (Sheldrick, 2008)'
_diffrn_ambient_temperature 293(2)
_diffrn_detector_area_resol_mean 8.366
_diffrn_measured_fraction_theta_full 0.994
_diffrn_measured_fraction_theta_max 0.994
_diffrn_measurement_device_type 'CCD area detector'
_diffrn_measurement_method 'phi and omega scans'
_diffrn_radiation_monochromator graphite
_diffrn_radiation_source 'fine-focus sealed tube'
_diffrn_radiation_type MoK\a
_diffrn_radiation_wavelength 0.71073
_diffrn_reflns_av_R_equivalents 0.0709
_diffrn_reflns_av_sigmaI/netI 0.0550
_diffrn_reflns_limit_h_max 23
_diffrn_reflns_limit_h_min -23
_diffrn_reflns_limit_k_max 10
_diffrn_reflns_limit_k_min -10
_diffrn_reflns_limit_l_max 23
_diffrn_reflns_limit_l_min -23
_diffrn_reflns_number 26602
_diffrn_reflns_theta_full 27.51
_diffrn_reflns_theta_max 27.51
_diffrn_reflns_theta_min 2.29
_diffrn_standards_number 7752
_exptl_absorpt_coefficient_mu 3.654
_exptl_absorpt_correction_T_max 0.803
_exptl_absorpt_correction_T_min 0.597
_exptl_absorpt_correction_type empirical
_exptl_absorpt_process_details 'Bruker SADABS'
_exptl_crystal_colour black
_exptl_crystal_density_diffrn 1.734
_exptl_crystal_density_method 'not measured'
_exptl_crystal_description block
_exptl_crystal_F_000 1384
_exptl_crystal_size_max 0.20
_exptl_crystal_size_mid 0.12
_exptl_crystal_size_min 0.06
_refine_diff_density_max 0.497
_refine_diff_density_min -0.624
_refine_diff_density_rms 0.077
_refine_ls_extinction_method none
_refine_ls_goodness_of_fit_ref 1.055
_refine_ls_hydrogen_treatment mixed
_refine_ls_matrix_type full
_refine_ls_number_parameters 334
_refine_ls_number_reflns 6086
_refine_ls_number_restraints 0
_refine_ls_restrained_S_all 1.055
_refine_ls_R_factor_all 0.0997
_refine_ls_R_factor_gt 0.0560
_refine_ls_shift/su_max 0.001
_refine_ls_shift/su_mean 0.000
_refine_ls_structure_factor_coef Fsqd
_refine_ls_weighting_details 'calc w=1/[\s^2^(Fo^2^)+(0.0427P)^2^+1.6527P] where P=(Fo^2^+2Fc^2^)/3'
_refine_ls_weighting_scheme calc
_refine_ls_wR_factor_gt 0.1066
_refine_ls_wR_factor_ref 0.1251
_reflns_number_gt 3897
_reflns_number_total 6086
_reflns_threshold_expression >2sigma(I)
_cod_data_source_file ic100364v_si_001_2.cif
_cod_data_source_block 1
_cod_original_cell_volume 2653.8(9)
_cod_original_sg_symbol_H-M 'P 2/c'
_cod_database_code 4316887

loop_
_symmetry_equiv_pos_as_xyz
'x, y, z'
'-x, y, -z+1/2'
'-x, -y, -z'
'x, -y, z-1/2'

loop_
_atom_site_label
_atom_site_type_symbol
_atom_site_fract_x
_atom_site_fract_y
_atom_site_fract_z
_atom_site_U_iso_or_equiv
_atom_site_adp_type
_atom_site_occupancy
_atom_site_symmetry_multiplicity
_atom_site_calc_flag
_atom_site_refinement_flags
_atom_site_disorder_assembly
_atom_site_disorder_group
Mn1 Mn 0.5000 0.24165(11) 0.2500 0.0419(2) Uani 1 2 d S . .
O1 O 0.54227(15) 0.2438(3) 0.34705(15) 0.0462(7) Uani 1 1 d . . .
C1 C 0.5515(2) 0.3811(5) 0.3857(2) 0.0431(10) Uani 1 1 d . . .
C2 C 0.6152(2) 0.3996(6) 0.4348(2) 0.0522(11) Uani 1 1 d . . .
H1 H 0.6492 0.3144 0.4415 0.063 Uiso 1 1 calc R . .
C3 C 0.6280(2) 0.5413(6) 0.4731(2) 0.0524(11) Uani 1 1 d . . .
H2 H 0.6714 0.5525 0.5043 0.063 Uiso 1 1 calc R . .
C4 C 0.5771(2) 0.6680(6) 0.4660(2) 0.0500(11) Uani 1 1 d . . .
Br1 Br 0.59952(3) 0.86649(7) 0.51474(3) 0.07006(19) Uani 1 1 d . . .
C5 C 0.5114(2) 0.6496(5) 0.4224(2) 0.0476(10) Uani 1 1 d . . .
H3 H 0.4756 0.7321 0.4202 0.057 Uiso 1 1 calc R . .
C6 C 0.4982(2) 0.5077(5) 0.3812(2) 0.0426(9) Uani 1 1 d . . .
C7 C 0.4263(2) 0.4876(5) 0.3397(2) 0.0459(10) Uani 1 1 d . . .
H4 H 0.3867 0.5531 0.3525 0.055 Uiso 1 1 calc R . .
N1 N 0.41318(18) 0.3874(4) 0.28733(19) 0.0441(8) Uani 1 1 d . . .
C8 C 0.3344(2) 0.3639(6) 0.2578(3) 0.0543(12) Uani 1 1 d . . .
H9 H 0.3312 0.3790 0.2046 0.065 Uiso 1 1 calc R . .
H10 H 0.3028 0.4451 0.2788 0.065 Uiso 1 1 calc R . .
C9 C 0.3058(3) 0.1962(6) 0.2754(3) 0.0622(13) Uani 1 1 d . . .
H11 H 0.3110 0.1814 0.3286 0.075 Uiso 1 1 calc R . .
H12 H 0.2525 0.1914 0.2603 0.075 Uiso 1 1 calc R . .
C10 C 0.3441(3) 0.0569(6) 0.2401(3) 0.0607(13) Uani 1 1 d . . .
H13 H 0.3167 -0.0424 0.2485 0.073 Uiso 1 1 calc R . .
H14 H 0.3428 0.0749 0.1872 0.073 Uiso 1 1 calc R . .
N2 N 0.4234(2) 0.0366(5) 0.2694(2) 0.0519(10) Uani 1 1 d . . .
C11 C 0.4584(3) -0.1093(6) 0.2394(3) 0.0712(15) Uani 1 1 d . . .
H15 H 0.4499 -0.1105 0.1859 0.085 Uiso 1 1 calc R . .
H16 H 0.4356 -0.2061 0.2586 0.085 Uiso 1 1 calc R . .
Mn2 Mn 0.0000 0.17778(11) 0.2500 0.0455(2) Uani 1 2 d S . .
O2 O 0.08307(15) 0.1769(4) 0.19264(16) 0.0528(8) Uani 1 1 d . . .
C12 C 0.1172(2) 0.3137(6) 0.1744(2) 0.0491(11) Uani 1 1 d . . .
C13 C 0.1454(2) 0.3256(6) 0.1050(3) 0.0605(13) Uani 1 1 d . . .
H5 H 0.1422 0.2368 0.0732 0.073 Uiso 1 1 calc R . .
C14 C 0.1780(3) 0.4671(7) 0.0828(3) 0.0642(14) Uani 1 1 d . . .
H6 H 0.1950 0.4746 0.0356 0.077 Uiso 1 1 calc R . .
C15 C 0.1855(3) 0.5987(6) 0.1304(3) 0.0593(12) Uani 1 1 d . . .
Br2 Br 0.22702(3) 0.79611(8) 0.09812(4) 0.0858(2) Uani 1 1 d . . .
C16 C 0.1632(2) 0.5855(6) 0.2010(3) 0.0535(12) Uani 1 1 d . . .
H7 H 0.1720 0.6707 0.2342 0.064 Uiso 1 1 calc R . .
C17 C 0.1275(2) 0.4451(5) 0.2232(2) 0.0451(10) Uani 1 1 d . . .
C18 C 0.1100(2) 0.4309(6) 0.2998(2) 0.0513(11) Uani 1 1 d . . .
H8 H 0.1343 0.5006 0.3341 0.062 Uiso 1 1 calc R . .
N3 N 0.06315(19) 0.3285(5) 0.32310(19) 0.0492(9) Uani 1 1 d . . .
C19 C 0.0600(3) 0.3081(7) 0.4033(2) 0.0632(13) Uani 1 1 d . . .
H17 H 0.0085 0.3206 0.4165 0.076 Uiso 1 1 calc R . .
H18 H 0.0902 0.3915 0.4290 0.076 Uiso 1 1 calc R . .
C20 C 0.0891(3) 0.1409(8) 0.4274(3) 0.0793(17) Uani 1 1 d . . .
H19 H 0.1397 0.1288 0.4117 0.095 Uiso 1 1 calc R . .
H20 H 0.0923 0.1366 0.4810 0.095 Uiso 1 1 calc R . .
C21 C 0.0430(3) -0.0009(7) 0.3984(3) 0.0756(16) Uani 1 1 d . . .
H21 H 0.0617 -0.0989 0.4230 0.091 Uiso 1 1 calc R . .
H22 H -0.0086 0.0145 0.4107 0.091 Uiso 1 1 calc R . .
N4 N 0.0439(2) -0.0236(5) 0.3187(3) 0.0629(11) Uani 1 1 d . . .
C22 C 0.0031(3) -0.1673(6) 0.2917(3) 0.0821(17) Uani 1 1 d . . .
H23 H -0.0468 -0.1677 0.3099 0.098 Uiso 1 1 calc R . .
H24 H 0.0292 -0.2644 0.3098 0.098 Uiso 1 1 calc R . .
Cl1 Cl 0.25065(6) 0.79227(14) 0.40026(6) 0.0526(3) Uani 1 1 d . . .
O3 O 0.2424(2) 0.6201(4) 0.4017(2) 0.0880(12) Uani 1 1 d . . .
O4 O 0.20455(19) 0.8591(5) 0.3393(2) 0.0771(11) Uani 1 1 d . . .
O5 O 0.32785(18) 0.8275(4) 0.3898(2) 0.0720(10) Uani 1 1 d . . .
O6 O 0.2309(2) 0.8614(5) 0.4675(2) 0.0883(12) Uani 1 1 d . . .
H26 H 0.425(3) 0.010(6) 0.316(3) 0.069(16) Uiso 1 1 d . . .
H25 H 0.089(3) -0.029(7) 0.307(3) 0.09(2) Uiso 1 1 d . . .

loop_
_atom_site_aniso_label
_atom_site_aniso_U_11
_atom_site_aniso_U_22
_atom_site_aniso_U_33
_atom_site_aniso_U_23
_atom_site_aniso_U_13
_atom_site_aniso_U_12
Mn1 0.0381(5) 0.0422(5) 0.0452(5) 0.000 0.0024(4) 0.000
O1 0.0455(16) 0.0466(17) 0.0457(16) 0.0011(14) -0.0011(13) 0.0083(13)
C1 0.041(2) 0.048(3) 0.041(2) 0.003(2) 0.0092(19) 0.0045(19)
C2 0.043(2) 0.065(3) 0.048(3) 0.000(2) -0.001(2) 0.013(2)
C3 0.041(2) 0.073(3) 0.043(2) -0.007(2) -0.0001(19) -0.001(2)
C4 0.046(3) 0.057(3) 0.047(2) -0.006(2) 0.004(2) 0.001(2)
Br1 0.0713(4) 0.0728(4) 0.0663(3) -0.0238(3) 0.0060(3) -0.0040(3)
C5 0.043(2) 0.051(3) 0.049(2) 0.005(2) 0.008(2) 0.007(2)
C6 0.038(2) 0.050(2) 0.041(2) -0.0025(19) 0.0044(18) 0.0063(19)
C7 0.039(2) 0.047(2) 0.052(3) 0.004(2) 0.008(2) 0.009(2)
N1 0.0346(18) 0.050(2) 0.047(2) 0.0002(17) 0.0004(16) 0.0024(16)
C8 0.036(2) 0.070(3) 0.056(3) -0.001(2) -0.004(2) 0.005(2)
C9 0.039(2) 0.080(4) 0.067(3) 0.010(3) 0.000(2) -0.011(2)
C10 0.056(3) 0.064(3) 0.063(3) 0.006(3) 0.002(2) -0.016(3)
N2 0.055(2) 0.050(2) 0.051(2) 0.0078(19) 0.0071(19) -0.0054(18)
C11 0.080(3) 0.043(3) 0.092(4) 0.001(3) 0.014(3) -0.009(2)
Mn2 0.0339(5) 0.0501(6) 0.0522(5) 0.000 0.0021(4) 0.000
O2 0.0421(17) 0.0548(19) 0.063(2) -0.0114(15) 0.0125(15) -0.0030(14)
C12 0.034(2) 0.057(3) 0.055(3) -0.008(2) 0.002(2) 0.004(2)
C13 0.044(3) 0.076(4) 0.062(3) -0.020(3) 0.013(2) -0.012(2)
C14 0.048(3) 0.092(4) 0.053(3) -0.006(3) 0.012(2) -0.008(3)
C15 0.042(3) 0.065(3) 0.070(3) 0.005(3) 0.002(2) -0.005(2)
Br2 0.0763(4) 0.0856(4) 0.0963(5) 0.0143(3) 0.0108(3) -0.0242(3)
C16 0.040(2) 0.056(3) 0.064(3) -0.010(2) 0.003(2) 0.000(2)
C17 0.034(2) 0.050(3) 0.050(2) -0.005(2) 0.0006(19) -0.0017(19)
C18 0.042(2) 0.059(3) 0.052(3) -0.011(2) -0.002(2) 0.002(2)
N3 0.040(2) 0.058(2) 0.050(2) -0.0001(18) 0.0044(17) 0.0036(18)
C19 0.053(3) 0.088(4) 0.049(3) -0.003(3) 0.008(2) -0.001(3)
C20 0.066(3) 0.109(5) 0.061(3) 0.017(3) -0.006(3) 0.015(3)
C21 0.062(3) 0.083(4) 0.082(4) 0.028(3) 0.003(3) 0.014(3)
N4 0.045(2) 0.063(3) 0.081(3) 0.006(2) 0.008(2) 0.005(2)
C22 0.074(4) 0.056(3) 0.118(5) 0.009(3) 0.012(4) 0.009(3)
Cl1 0.0489(6) 0.0530(7) 0.0551(6) -0.0007(5) -0.0015(5) 0.0033(5)
O3 0.087(3) 0.056(2) 0.118(3) 0.001(2) -0.017(2) -0.009(2)
O4 0.061(2) 0.100(3) 0.068(2) 0.003(2) -0.0128(18) 0.024(2)
O5 0.0468(19) 0.077(2) 0.093(3) 0.001(2) 0.0053(18) 0.0001(17)
O6 0.098(3) 0.106(3) 0.063(2) -0.012(2) 0.021(2) 0.013(2)

loop_
_atom_type_symbol
_atom_type_description
_atom_type_scat_dispersion_real
_atom_type_scat_dispersion_imag
_atom_type_scat_source
C C 0.0033 0.0016 'International Tables Vol C Tables 4.2.6.8 and 6.1.1.4'
H H 0.0000 0.0000 'International Tables Vol C Tables 4.2.6.8 and 6.1.1.4'
N N 0.0061 0.0033 'International Tables Vol C Tables 4.2.6.8 and 6.1.1.4'
O O 0.0106 0.0060 'International Tables Vol C Tables 4.2.6.8 and 6.1.1.4'
Cl Cl 0.1484 0.1585 'International Tables Vol C Tables 4.2.6.8 and 6.1.1.4'
Mn Mn 0.3368 0.7283 'International Tables Vol C Tables 4.2.6.8 and 6.1.1.4'
Br Br -0.2901 2.4595 'International Tables Vol C Tables 4.2.6.8 and 6.1.1.4'

loop_
_geom_angle_atom_site_label_1
_geom_angle_atom_site_label_2
_geom_angle_atom_site_label_3
_geom_angle
_geom_angle_site_symmetry_1
_geom_angle_site_symmetry_3
_geom_angle_publ_flag
O1 Mn1 O1 178.92(18) . 2_655 ?
O1 Mn1 N1 87.03(12) . . ?
O1 Mn1 N1 92.35(13) 2_655 . ?
O1 Mn1 N1 92.35(13) . 2_655 ?
O1 Mn1 N1 87.03(12) 2_655 2_655 ?
N1 Mn1 N1 110.65(19) . 2_655 ?
O1 Mn1 N2 94.00(14) . . ?
O1 Mn1 N2 86.82(14) 2_655 . ?
N1 Mn1 N2 84.66(14) . . ?
N1 Mn1 N2 163.72(14) 2_655 . ?
O1 Mn1 N2 86.82(14) . 2_655 ?
O1 Mn1 N2 94.00(14) 2_655 2_655 ?
N1 Mn1 N2 163.72(14) . 2_655 ?
N1 Mn1 N2 84.66(14) 2_655 2_655 ?
N2 Mn1 N2 80.7(2) . 2_655 ?
C1 O1 Mn1 122.0(2) . . ?
O1 C1 C2 119.4(4) . . ?
O1 C1 C6 122.6(4) . . ?
C2 C1 C6 118.0(4) . . ?
C3 C2 C1 120.9(4) . . ?
C3 C2 H1 119.5 . . ?
C1 C2 H1 119.5 . . ?
C2 C3 C4 120.7(4) . . ?
C2 C3 H2 119.6 . . ?
C4 C3 H2 119.6 . . ?
C5 C4 C3 119.8(4) . . ?
C5 C4 Br1 120.6(3) . . ?
C3 C4 Br1 119.6(3) . . ?
C4 C5 C6 120.3(4) . . ?
C4 C5 H3 119.8 . . ?
C6 C5 H3 119.8 . . ?
C5 C6 C1 120.0(4) . . ?
C5 C6 C7 118.9(4) . . ?
C1 C6 C7 120.9(4) . . ?
N1 C7 C6 124.9(4) . . ?
N1 C7 H4 117.5 . . ?
C6 C7 H4 117.5 . . ?
C7 N1 C8 118.4(4) . . ?
C7 N1 Mn1 120.7(3) . . ?
C8 N1 Mn1 120.6(3) . . ?
N1 C8 C9 111.6(4) . . ?
N1 C8 H9 109.3 . . ?
C9 C8 H9 109.3 . . ?
N1 C8 H10 109.3 . . ?
C9 C8 H10 109.3 . . ?
H9 C8 H10 108.0 . . ?
C10 C9 C8 115.8(4) . . ?
C10 C9 H11 108.3 . . ?
C8 C9 H11 108.3 . . ?
C10 C9 H12 108.3 . . ?
C8 C9 H12 108.3 . . ?
H11 C9 H12 107.4 . . ?
N2 C10 C9 112.6(4) . . ?
N2 C10 H13 109.1 . . ?
C9 C10 H13 109.1 . . ?
N2 C10 H14 109.1 . . ?
C9 C10 H14 109.1 . . ?
H13 C10 H14 107.8 . . ?
C11 N2 C10 112.2(4) . . ?
C11 N2 Mn1 106.2(3) . . ?
C10 N2 Mn1 116.1(3) . . ?
C11 N2 H26 100(3) . . ?
C10 N2 H26 109(3) . . ?
Mn1 N2 H26 112(3) . . ?
N2 C11 C11 109.9(4) . 2_655 ?
N2 C11 H15 109.7 . . ?
C11 C11 H15 109.7 2_655 . ?
N2 C11 H16 109.7 . . ?
C11 C11 H16 109.7 2_655 . ?
H15 C11 H16 108.2 . . ?
O2 Mn2 O2 179.6(2) 2 . ?
O2 Mn2 N3 93.54(14) 2 . ?
O2 Mn2 N3 86.71(13) . . ?
O2 Mn2 N3 86.71(13) 2 2 ?
O2 Mn2 N3 93.54(14) . 2 ?
N3 Mn2 N3 107.1(2) . 2 ?
O2 Mn2 N4 92.76(16) 2 2 ?
O2 Mn2 N4 86.92(15) . 2 ?
N3 Mn2 N4 165.65(16) . 2 ?
N3 Mn2 N4 86.17(16) 2 2 ?
O2 Mn2 N4 86.92(15) 2 . ?
O2 Mn2 N4 92.76(16) . . ?
N3 Mn2 N4 86.17(16) . . ?
N3 Mn2 N4 165.65(16) 2 . ?
N4 Mn2 N4 81.3(2) 2 . ?
C12 O2 Mn2 122.0(3) . . ?
O2 C12 C13 119.1(4) . . ?
O2 C12 C17 122.4(4) . . ?
C13 C12 C17 118.5(4) . . ?
C14 C13 C12 120.8(5) . . ?
C14 C13 H5 119.6 . . ?
C12 C13 H5 119.6 . . ?
C13 C14 C15 120.3(5) . . ?
C13 C14 H6 119.9 . . ?
C15 C14 H6 119.9 . . ?
C16 C15 C14 119.9(5) . . ?
C16 C15 Br2 120.2(4) . . ?
C14 C15 Br2 120.0(4) . . ?
C15 C16 C17 120.3(4) . . ?
C15 C16 H7 119.8 . . ?
C17 C16 H7 119.8 . . ?
C16 C17 C12 120.0(4) . . ?
C16 C17 C18 118.5(4) . . ?
C12 C17 C18 121.1(4) . . ?
N3 C18 C17 124.0(4) . . ?
N3 C18 H8 118.0 . . ?
C17 C18 H8 118.0 . . ?
C18 N3 C19 118.3(4) . . ?
C18 N3 Mn2 121.2(3) . . ?
C19 N3 Mn2 120.3(3) . . ?
N3 C19 C20 110.5(4) . . ?
N3 C19 H17 109.6 . . ?
C20 C19 H17 109.6 . . ?
N3 C19 H18 109.6 . . ?
C20 C19 H18 109.6 . . ?
H17 C19 H18 108.1 . . ?
C21 C20 C19 115.8(4) . . ?
C21 C20 H19 108.3 . . ?
C19 C20 H19 108.3 . . ?
C21 C20 H20 108.3 . . ?
C19 C20 H20 108.3 . . ?
H19 C20 H20 107.4 . . ?
N4 C21 C20 113.7(5) . . ?
N4 C21 H21 108.8 . . ?
C20 C21 H21 108.8 . . ?
N4 C21 H22 108.8 . . ?
C20 C21 H22 108.8 . . ?
H21 C21 H22 107.7 . . ?
C22 N4 C21 113.3(5) . . ?
C22 N4 Mn2 105.9(3) . . ?
C21 N4 Mn2 116.0(3) . . ?
C22 N4 H25 110(4) . . ?
C21 N4 H25 109(4) . . ?
Mn2 N4 H25 102(4) . . ?
N4 C22 C22 109.6(4) . 2 ?
N4 C22 H23 109.7 . . ?
C22 C22 H23 109.7 2 . ?
N4 C22 H24 109.7 . . ?
C22 C22 H24 109.7 2 . ?
H23 C22 H24 108.2 . . ?
O6 Cl1 O3 110.6(3) . . ?
O6 Cl1 O5 109.4(2) . . ?
O3 Cl1 O5 107.8(2) . . ?
O6 Cl1 O4 110.3(2) . . ?
O3 Cl1 O4 109.9(2) . . ?
O5 Cl1 O4 108.8(2) . . ?

loop_
_geom_bond_atom_site_label_1
_geom_bond_atom_site_label_2
_geom_bond_distance
_geom_bond_site_symmetry_2
_geom_bond_publ_flag
Mn1 O1 1.865(3) . ?
Mn1 O1 1.865(3) 2_655 ?
Mn1 N1 2.107(3) . ?
Mn1 N1 2.107(3) 2_655 ?
Mn1 N2 2.215(4) . ?
Mn1 N2 2.215(4) 2_655 ?
O1 C1 1.333(5) . ?
C1 C2 1.401(6) . ?
C1 C6 1.409(6) . ?
C2 C3 1.368(6) . ?
C2 H1 0.9300 . ?
C3 C4 1.382(6) . ?
C3 H2 0.9300 . ?
C4 C5 1.374(6) . ?
C4 Br1 1.886(4) . ?
C5 C6 1.397(6) . ?
C5 H3 0.9300 . ?
C6 C7 1.449(6) . ?
C7 N1 1.267(5) . ?
C7 H4 0.9300 . ?
N1 C8 1.480(5) . ?
C8 C9 1.514(7) . ?
C8 H9 0.9700 . ?
C8 H10 0.9700 . ?
C9 C10 1.501(7) . ?
C9 H11 0.9700 . ?
C9 H12 0.9700 . ?
C10 N2 1.484(6) . ?
C10 H13 0.9700 . ?
C10 H14 0.9700 . ?
N2 C11 1.475(6) . ?
N2 H26 0.88(5) . ?
C11 C11 1.507(10) 2_655 ?
C11 H15 0.9700 . ?
C11 H16 0.9700 . ?
Mn2 O2 1.869(3) 2 ?
Mn2 O2 1.869(3) . ?
Mn2 N3 2.086(4) . ?
Mn2 N3 2.086(4) 2 ?
Mn2 N4 2.184(4) 2 ?
Mn2 N4 2.184(4) . ?
O2 C12 1.332(5) . ?
C12 C13 1.391(6) . ?
C12 C17 1.401(6) . ?
C13 C14 1.373(7) . ?
C13 H5 0.9300 . ?
C14 C15 1.386(7) . ?
C14 H6 0.9300 . ?
C15 C16 1.370(6) . ?
C15 Br2 1.895(5) . ?
C16 C17 1.392(6) . ?
C16 H7 0.9300 . ?
C17 C18 1.451(6) . ?
C18 N3 1.279(5) . ?
C18 H8 0.9300 . ?
N3 C19 1.470(5) . ?
C19 C20 1.523(7) . ?
C19 H17 0.9700 . ?
C19 H18 0.9700 . ?
C20 C21 1.501(8) . ?
C20 H19 0.9700 . ?
C20 H20 0.9700 . ?
C21 N4 1.459(7) . ?
C21 H21 0.9700 . ?
C21 H22 0.9700 . ?
N4 C22 1.455(7) . ?
N4 H25 0.84(6) . ?
C22 C22 1.508(11) 2 ?
C22 H23 0.9700 . ?
C22 H24 0.9700 . ?
Cl1 O6 1.412(4) . ?
Cl1 O3 1.425(4) . ?
Cl1 O5 1.432(3) . ?
Cl1 O4 1.440(3) . ?
